data_4334491
loop_
_publ_author_name
'Aimee J. Gamble'
'Jason M. Lynam'
'Robert J. Thatcher'
'Paul H. Walton'
'Adrian C. Whitwood'

_publ_contact_author_address
;Department of Chemistry
University of York
Heslington 
York
YO10 5DD
UK
;
_publ_contact_author_email jason.lynam@york.ac.uk
_publ_contact_author_fax +44(0)1904322516
_publ_contact_author_name 'Jason Lynam'
_publ_contact_author_phone +44(0)1904322534
_publ_section_title
;
 cis-1,3,5-Triaminocyclohexane as a Facially Capping Ligand for
 Ruthenium(II)
;
_journal_name_full 'Inorganic Chemistry'
_journal_page_first 4517
_journal_page_last 4527
_journal_paper_doi 10.1021/ic302819j
_journal_volume 52
_journal_year 2013
_chemical_formula_moiety 'C34 H43 Cl N3 P2 Ru, Cl, 4(H2 O)'
_chemical_formula_sum 'C34 H51 Cl2 N3 O4 P2 Ru'
_chemical_formula_weight 799.69
_chemical_name_systematic
;
 ? 
;
_space_group_crystal_system triclinic
_space_group_IT_number 2
_space_group_name_Hall '-P 1'
_space_group_name_H-M_alt 'P -1'
_symmetry_space_group_name_Hall '-P 1'
_symmetry_space_group_name_H-M 'P -1'
_atom_sites_solution_hydrogens geom
_atom_sites_solution_primary iterative
_atom_sites_solution_secondary difmap
_audit_creation_date 2011-11-22
_audit_creation_method
;
  Olex2 1.1
  (compiled 2011.11.01 svn.r2039, GUI svn.r3906)
;
_cell_angle_alpha 75.110(7)
_cell_angle_beta 88.833(6)
_cell_angle_gamma 78.932(7)
_cell_formula_units_Z 2
_cell_length_a 8.8119(7)
_cell_length_b 10.6377(9)
_cell_length_c 20.0033(13)
_cell_measurement_reflns_used 6840
_cell_measurement_temperature 110.00(10)
_cell_measurement_theta_max 31.5781
_cell_measurement_theta_min 2.7763
_cell_volume 1777.6(2)
_computing_cell_refinement
;
CrysAlisPro, Agilent Technologies,
Version 1.171.35.15 (release 03-08-2011 CrysAlis171 .NET)
(compiled Aug  3 2011,13:03:54)
;
_computing_data_collection
;
CrysAlisPro, Agilent Technologies,
Version 1.171.35.15 (release 03-08-2011 CrysAlis171 .NET)
(compiled Aug  3 2011,13:03:54)
;
_computing_data_reduction
;
CrysAlisPro, Agilent Technologies,
Version 1.171.35.15 (release 03-08-2011 CrysAlis171 .NET)
(compiled Aug  3 2011,13:03:54)
;
_computing_molecular_graphics
;
O. V. Dolomanov, L. J. Bourhis, R. J. Gildea, J. A. K. Howard and H. Puschmann,
OLEX2: a complete structure solution, refinement and analysis program.
J. Appl. Cryst. (2009). 42, 339-341.
;
_computing_publication_material
;
O. V. Dolomanov, L. J. Bourhis, R. J. Gildea, J. A. K. Howard and H. Puschmann,
OLEX2: a complete structure solution, refinement and analysis program.
J. Appl. Cryst. (2009). 42, 339-341.
;
_computing_structure_refinement
;
XL, G.M. Sheldrick, Acta Cryst.
(2008). A64, 112-122
;
_computing_structure_solution
;
Palatinus, L. & Chapuis, G. (2007).
SUPERFLIP - a computer program for the solution of crystal structures
 by charge flipping in arbitrary dimensions.
J. Appl. Cryst. 40, 786-790.
;
_diffrn_ambient_temperature 110.00(10)
_diffrn_detector_area_resol_mean 16.1450
_diffrn_measured_fraction_theta_full 0.990
_diffrn_measured_fraction_theta_max 0.917
_diffrn_measurement_details
;
  1 omega -111.00   40.00   1.0000   45.0000
omega____ theta____ kappa____ phi______ frames
    -      -30.1888    0.0000  -90.0000 151

  2 omega  -31.00   42.00   1.0000   45.0000
omega____ theta____ kappa____ phi______ frames
    -      -30.1888   57.0000   90.0000 73

  3 omega  -97.00  -54.00   1.0000   45.0000
omega____ theta____ kappa____ phi______ frames
    -      -30.1888  178.0000   90.0000 43

  4 omega  -78.00  -39.00   1.0000   45.0000
omega____ theta____ kappa____ phi______ frames
    -      -30.1888  178.0000 -150.0000 39

  5 omega -115.00  -54.00   1.0000   45.0000
omega____ theta____ kappa____ phi______ frames
    -      -30.1888  178.0000  -90.0000 61

  6 omega   58.00  117.00   1.0000   45.0000
omega____ theta____ kappa____ phi______ frames
    -       31.4388  178.0000 -120.0000 59

  7 omega  -20.00   80.00   1.0000   45.0000
omega____ theta____ kappa____ phi______ frames
    -       31.4388  -99.0000  -90.0000 100

  8 omega   -5.00   71.00   1.0000   45.0000
omega____ theta____ kappa____ phi______ frames
    -       31.4388   77.0000   60.0000 76

  9 omega    2.00  104.00   1.0000   45.0000
omega____ theta____ kappa____ phi______ frames
    -       31.4388   57.0000 -180.0000 102
;
_diffrn_measurement_device_type 'SuperNova, Single source at offset), Eos'
_diffrn_measurement_method '\w scans'
_diffrn_orient_matrix_UB_11 0.0249789000
_diffrn_orient_matrix_UB_12 0.0171682000
_diffrn_orient_matrix_UB_13 -0.0345224000
_diffrn_orient_matrix_UB_21 0.0276287000
_diffrn_orient_matrix_UB_22 -0.0680382000
_diffrn_orient_matrix_UB_23 0.0019060000
_diffrn_orient_matrix_UB_31 -0.0731168000
_diffrn_orient_matrix_UB_32 -0.0045911000
_diffrn_orient_matrix_UB_33 -0.0123320000
_diffrn_radiation_monochromator mirror
_diffrn_radiation_type 'Mo K\a'
_diffrn_radiation_wavelength 0.7107
_diffrn_reflns_av_R_equivalents 0.0000
_diffrn_reflns_av_unetI/netI 0.0413
_diffrn_reflns_limit_h_max 13
_diffrn_reflns_limit_h_min -13
_diffrn_reflns_limit_k_max 15
_diffrn_reflns_limit_k_min -15
_diffrn_reflns_limit_l_max 29
_diffrn_reflns_limit_l_min -28
_diffrn_reflns_number 12956
_diffrn_reflns_theta_full 30.01
_diffrn_reflns_theta_max 31.76
_diffrn_reflns_theta_min 2.79
_diffrn_source 'SuperNova (Mo) x-ray Source'
_exptl_absorpt_coefficient_mu 0.723
_exptl_absorpt_correction_T_max 1
_exptl_absorpt_correction_T_min 0.1
_exptl_absorpt_correction_type analytical
_exptl_absorpt_process_details
;
CrysAlisPro, Agilent Technologies,
Version 1.171.35.15 (release 03-08-2011 CrysAlis171 .NET)
(compiled Aug  3 2011,13:03:54)
Analytical numeric absorption correction using a multifaceted crystal
model based on expressions derived by R.C. Clark & J.S. Reid.
(Clark, R. C. & Reid, J. S. (1995). Acta Cryst. A51, 887-897)
;
_exptl_crystal_colour 'clear light yellow'
_exptl_crystal_colour_lustre clear
_exptl_crystal_colour_modifier light
_exptl_crystal_colour_primary yellow
_exptl_crystal_density_diffrn 1.494
_exptl_crystal_description needle
_exptl_crystal_F_000 832.000
_exptl_crystal_size_max 0.2867
_exptl_crystal_size_mid 0.1014
_exptl_crystal_size_min 0.0562
_refine_diff_density_max 3.358
_refine_diff_density_min -3.613
_refine_diff_density_rms 0.211
_refine_ls_extinction_method none
_refine_ls_goodness_of_fit_ref 1.084
_refine_ls_hydrogen_treatment constr
_refine_ls_matrix_type full
_refine_ls_number_parameters 428
_refine_ls_number_reflns 12956
_refine_ls_number_restraints 0
_refine_ls_restrained_S_all 1.084
_refine_ls_R_factor_all 0.0734
_refine_ls_R_factor_gt 0.0666
_refine_ls_shift/su_max 0.001
_refine_ls_shift/su_mean 0.000
_refine_ls_structure_factor_coef Fsqd
_refine_ls_weighting_details 'calc w=1/[\s^2^(Fo^2^)+(0.1490P)^2^+3.0131P] where P=(Fo^2^+2Fc^2^)/3'
_refine_ls_weighting_scheme calc
_refine_ls_wR_factor_gt 0.1943
_refine_ls_wR_factor_ref 0.2037
_reflns_number_gt 11859
_reflns_number_total 12956
_reflns_threshold_expression >2sigma(I)
_cod_data_source_file ic302819j_si_002_08.cif
_cod_data_source_block Complex3d
_cod_database_code 4334491
_chemical_oxdiff_formula 'C34 H45 N3 P2 Cl2 Ru1 O1'
_chemical_oxdiff_usercomment 'Aimee's ajg-b-2.52mg'

loop_
_space_group_symop_id
_space_group_symop_operation_xyz
1 'x, y, z'
2 '-x, -y, -z'

loop_
_atom_site_label
_atom_site_type_symbol
_atom_site_fract_x
_atom_site_fract_y
_atom_site_fract_z
_atom_site_U_iso_or_equiv
_atom_site_adp_type
_atom_site_occupancy
_atom_site_symmetry_multiplicity
_atom_site_calc_flag
_atom_site_refinement_flags
H1 H 0.0962 0.6595 0.6463 0.017 Uiso 1 1 calc R
H1a H 0.2449 0.5729 0.7425 0.019 Uiso 1 1 calc R
H1b H 0.2194 0.7161 0.7270 0.019 Uiso 1 1 calc R
H2a H 0.2139 0.5324 0.5789 0.020 Uiso 1 1 calc R
H2b H 0.2692 0.4548 0.6548 0.020 Uiso 1 1 calc R
H2c H 0.6435 0.4951 0.6451 0.017 Uiso 1 1 calc R
H2d H 0.5382 0.4197 0.6860 0.017 Uiso 1 1 calc R
H3 H 0.4727 0.4545 0.5754 0.018 Uiso 1 1 calc R
H3a H 0.4640 0.8638 0.6368 0.018 Uiso 1 1 calc R
H3b H 0.5948 0.7839 0.6129 0.018 Uiso 1 1 calc R
H4a H 0.4133 0.6606 0.5022 0.019 Uiso 1 1 calc R
H4b H 0.5739 0.6507 0.5374 0.019 Uiso 1 1 calc R
H5 H 0.4033 0.8557 0.5310 0.018 Uiso 1 1 calc R
H6a H 0.2039 0.8544 0.6133 0.020 Uiso 1 1 calc R
H6b H 0.1680 0.7979 0.5516 0.020 Uiso 1 1 calc R
H7a H 0.7475 0.7922 0.8043 0.018 Uiso 1 1 calc R
H7b H 0.6455 0.8911 0.8403 0.018 Uiso 1 1 calc R
H8a H 0.6187 0.7177 0.9349 0.020 Uiso 1 1 calc R
H8b H 0.7924 0.7270 0.9231 0.020 Uiso 1 1 calc R
H9a H 0.8079 0.5106 0.9461 0.016 Uiso 1 1 calc R
H9b H 0.8005 0.5479 0.8651 0.016 Uiso 1 1 calc R
H10a H 0.5127 0.5486 0.9223 0.017 Uiso 1 1 calc R
H10b H 0.6200 0.4083 0.9417 0.017 Uiso 1 1 calc R
H12 H 0.2424 0.6594 0.8452 0.019 Uiso 1 1 calc R
H13 H 0.0680 0.6759 0.9329 0.023 Uiso 1 1 calc R
H14 H 0.0587 0.8390 0.9895 0.029 Uiso 1 1 calc R
H15 H 0.2191 0.9925 0.9572 0.026 Uiso 1 1 calc R
H16 H 0.3960 0.9755 0.8710 0.021 Uiso 1 1 calc R
H18 H 0.2149 0.9776 0.7265 0.019 Uiso 1 1 calc R
H19 H 0.1589 1.1714 0.6412 0.020 Uiso 1 1 calc R
H20 H 0.3561 1.2750 0.5891 0.021 Uiso 1 1 calc R
H21 H 0.6102 1.1857 0.6276 0.025 Uiso 1 1 calc R
H22 H 0.6673 0.9924 0.7138 0.021 Uiso 1 1 calc R
H24 H 0.3169 0.4463 0.9364 0.018 Uiso 1 1 calc R
H25 H 0.0945 0.3604 0.9556 0.021 Uiso 1 1 calc R
H26 H 0.0136 0.2514 0.8807 0.023 Uiso 1 1 calc R
H27 H 0.1656 0.2206 0.7871 0.024 Uiso 1 1 calc R
H28 H 0.3884 0.3073 0.7675 0.019 Uiso 1 1 calc R
H30 H 0.6203 0.2033 0.9158 0.017 Uiso 1 1 calc R
H31 H 0.7798 0.0055 0.9149 0.021 Uiso 1 1 calc R
H32 H 0.9339 -0.0135 0.8212 0.020 Uiso 1 1 calc R
H33 H 0.9324 0.1728 0.7296 0.018 Uiso 1 1 calc R
H34 H 0.7878 0.3754 0.7341 0.015 Uiso 1 1 calc R
C1 C 0.2082(5) 0.6549(5) 0.6432(3) 0.0143(9) Uani 1 1 d .
C2 C 0.2758(6) 0.5335(5) 0.6183(3) 0.0168(9) Uani 1 1 d .
C3 C 0.4433(5) 0.5277(5) 0.5973(3) 0.0148(9) Uani 1 1 d .
C4 C 0.4644(5) 0.6545(5) 0.5457(3) 0.0160(9) Uani 1 1 d .
C5 C 0.4006(5) 0.7778(5) 0.5695(3) 0.0148(9) Uani 1 1 d .
C6 C 0.2345(6) 0.7810(5) 0.5923(3) 0.0165(9) Uani 1 1 d .
C7 C 0.6597(5) 0.8024(5) 0.8338(3) 0.0146(9) Uani 1 1 d .
C8 C 0.7036(6) 0.7047(5) 0.9042(3) 0.0167(9) Uani 1 1 d .
C9 C 0.7421(5) 0.5578(5) 0.9056(3) 0.0135(9) Uani 1 1 d .
C10 C 0.6002(6) 0.4930(5) 0.9073(3) 0.0143(9) Uani 1 1 d .
C11 C 0.3410(5) 0.8132(5) 0.8503(3) 0.0143(9) Uani 1 1 d .
C12 C 0.2399(5) 0.7254(5) 0.8682(3) 0.0155(9) Uani 1 1 d .
C13 C 0.1343(6) 0.7359(6) 0.9207(3) 0.0196(10) Uani 1 1 d .
C14 C 0.1278(6) 0.8335(6) 0.9542(3) 0.0242(12) Uani 1 1 d .
C15 C 0.2250(6) 0.9246(6) 0.9353(3) 0.0218(11) Uani 1 1 d .
C16 C 0.3312(6) 0.9143(5) 0.8835(3) 0.0173(10) Uani 1 1 d .
C17 C 0.4485(5) 0.9605(5) 0.7284(3) 0.0125(8) Uani 1 1 d .
C18 C 0.2948(6) 1.0185(5) 0.7063(3) 0.0158(9) Uani 1 1 d .
C19 C 0.2613(6) 1.1345(5) 0.6553(3) 0.0168(9) Uani 1 1 d .
C20 C 0.3789(6) 1.1974(5) 0.6245(3) 0.0174(10) Uani 1 1 d .
C21 C 0.5310(6) 1.1432(5) 0.6473(3) 0.0206(11) Uani 1 1 d .
C22 C 0.5651(6) 1.0271(5) 0.6986(3) 0.0179(10) Uani 1 1 d .
C23 C 0.3755(5) 0.3891(5) 0.8493(3) 0.0128(9) Uani 1 1 d .
C24 C 0.2866(6) 0.4023(5) 0.9059(3) 0.0148(9) Uani 1 1 d .
C25 C 0.1529(6) 0.3504(5) 0.9174(3) 0.0178(10) Uani 1 1 d .
C26 C 0.1048(6) 0.2841(6) 0.8731(3) 0.0190(10) Uani 1 1 d .
C27 C 0.1950(6) 0.2668(6) 0.8167(3) 0.0196(10) Uani 1 1 d .
C28 C 0.3286(6) 0.3189(5) 0.8051(3) 0.0156(9) Uani 1 1 d .
C29 C 0.6844(5) 0.3113(5) 0.8240(3) 0.0142(9) Uani 1 1 d .
C30 C 0.6844(5) 0.1980(5) 0.8787(3) 0.0141(9) Uani 1 1 d .
C31 C 0.7787(6) 0.0791(5) 0.8777(3) 0.0177(10) Uani 1 1 d .
C32 C 0.8723(6) 0.0675(5) 0.8221(3) 0.0166(9) Uani 1 1 d .
C33 C 0.8719(5) 0.1794(5) 0.7676(3) 0.0152(9) Uani 1 1 d .
C34 C 0.7823(5) 0.3005(5) 0.7696(3) 0.0129(8) Uani 1 1 d .
N1 N 0.2696(5) 0.6454(5) 0.7133(2) 0.0155(9) Uani 1 1 d .
N2 N 0.5456(5) 0.5006(4) 0.6596(2) 0.0138(8) Uani 1 1 d .
N3 N 0.4978(5) 0.7844(4) 0.6280(2) 0.0153(8) Uani 1 1 d .
P1 P 0.48982(14) 0.79343(12) 0.78644(7) 0.0115(2) Uani 1 1 d .
P2 P 0.54621(13) 0.46518(12) 0.82471(7) 0.0114(2) Uani 1 1 d .
Cl1 Cl 0.78879(13) 0.63331(13) 0.71498(7) 0.0169(2) Uani 1 1 d .
Ru1 Ru 0.51244(4) 0.63512(4) 0.726210(18) 0.01007(9) Uani 1 1 d .
H4c H 1.1218 0.4267 0.4552 0.058 Uiso 1 1 d G
H4d H 1.0340 0.3507 0.5012 0.058 Uiso 1 1 d G
O4 O 1.1155(6) 0.3485(5) 0.4778(3) 0.0388(13) Uani 1 1 d G
H3c H 0.1652 1.0508 0.4593 0.048 Uiso 1 1 d G
H3d H 0.1735 1.1650 0.4793 0.048 Uiso 1 1 d G
O3 O 0.1852(6) 1.0810(5) 0.4928(3) 0.0320(10) Uani 1 1 d G
Cl2 Cl 0.84505(14) 0.35249(13) 0.58428(7) 0.0196(2) Uani 1 1 d .
H2e H 1.0113 0.0464 0.5598 0.043 Uiso 1 1 d G
H2f H 0.9049 0.1270 0.5904 0.043 Uiso 1 1 d G
O2 O 0.9463(5) 0.0473(4) 0.5917(3) 0.0288(10) Uani 1 1 d G
H1c H -0.0397 0.9243 0.6859 0.032 Uiso 1 1 d G
H1d H -0.0689 0.8007 0.7205 0.032 Uiso 1 1 d G
O1 O -0.0114(4) 0.8567(4) 0.7196(2) 0.0214(8) Uani 1 1 d G

loop_
_atom_site_aniso_label
_atom_site_aniso_U_11
_atom_site_aniso_U_22
_atom_site_aniso_U_33
_atom_site_aniso_U_23
_atom_site_aniso_U_13
_atom_site_aniso_U_12
C1 0.010(2) 0.018(2) 0.012(2) -0.0026(17) -0.0022(16) 0.0012(16)
C2 0.012(2) 0.019(2) 0.022(3) -0.009(2) -0.0009(18) -0.0031(18)
C3 0.011(2) 0.016(2) 0.018(2) -0.0061(18) -0.0002(17) -0.0014(16)
C4 0.012(2) 0.021(2) 0.013(2) -0.0030(18) 0.0002(17) 0.0006(17)
C5 0.012(2) 0.021(2) 0.011(2) -0.0028(18) 0.0012(16) -0.0027(17)
C6 0.016(2) 0.014(2) 0.016(2) -0.0022(18) 0.0004(17) 0.0038(17)
C7 0.012(2) 0.017(2) 0.016(2) -0.0049(19) 0.0016(17) -0.0052(17)
C8 0.018(2) 0.018(2) 0.017(2) -0.0088(19) -0.0013(18) -0.0057(18)
C9 0.0090(19) 0.014(2) 0.018(2) -0.0053(18) -0.0006(16) -0.0028(16)
C10 0.014(2) 0.014(2) 0.016(2) -0.0058(18) 0.0019(17) -0.0048(16)
C11 0.010(2) 0.017(2) 0.017(2) -0.0061(18) 0.0013(16) -0.0023(16)
C12 0.011(2) 0.018(2) 0.016(2) -0.0041(18) 0.0010(17) 0.0002(17)
C13 0.011(2) 0.026(3) 0.018(2) 0.001(2) 0.0047(18) -0.0044(19)
C14 0.014(2) 0.031(3) 0.021(3) -0.002(2) 0.0066(19) 0.003(2)
C15 0.021(3) 0.023(3) 0.021(3) -0.011(2) 0.007(2) 0.003(2)
C16 0.018(2) 0.021(2) 0.014(2) -0.0074(19) 0.0052(18) -0.0048(19)
C17 0.0079(18) 0.016(2) 0.015(2) -0.0050(18) 0.0012(17) -0.0045(15)
C18 0.012(2) 0.016(2) 0.021(2) -0.0064(19) 0.0021(17) -0.0040(17)
C19 0.016(2) 0.014(2) 0.020(2) -0.0027(19) 0.0022(18) -0.0041(17)
C20 0.019(2) 0.012(2) 0.021(3) -0.0026(19) 0.0040(19) -0.0049(18)
C21 0.018(2) 0.019(3) 0.026(3) -0.005(2) 0.006(2) -0.0093(19)
C22 0.013(2) 0.015(2) 0.026(3) -0.004(2) 0.0051(19) -0.0035(17)
C23 0.0063(18) 0.016(2) 0.017(2) -0.0052(18) 0.0051(16) -0.0039(16)
C24 0.013(2) 0.019(2) 0.014(2) -0.0047(18) 0.0020(17) -0.0045(17)
C25 0.014(2) 0.020(2) 0.019(2) -0.0030(19) 0.0029(18) -0.0072(18)
C26 0.013(2) 0.025(3) 0.021(3) -0.006(2) 0.0033(18) -0.0105(19)
C27 0.018(2) 0.024(3) 0.021(3) -0.007(2) -0.0004(19) -0.012(2)
C28 0.016(2) 0.018(2) 0.015(2) -0.0046(18) 0.0017(17) -0.0060(18)
C29 0.0089(19) 0.020(2) 0.015(2) -0.0067(18) 0.0000(16) -0.0040(17)
C30 0.009(2) 0.017(2) 0.015(2) -0.0040(18) 0.0023(16) -0.0010(16)
C31 0.017(2) 0.017(2) 0.018(2) -0.0021(19) -0.0013(18) -0.0048(18)
C32 0.013(2) 0.014(2) 0.023(3) -0.0071(19) -0.0038(18) -0.0009(16)
C33 0.011(2) 0.021(2) 0.015(2) -0.0074(18) -0.0006(16) -0.0014(17)
C34 0.0083(19) 0.012(2) 0.019(2) -0.0046(17) 0.0006(16) -0.0021(15)
N1 0.017(2) 0.022(2) 0.011(2) -0.0086(17) 0.0037(15) -0.0073(16)
N2 0.0092(17) 0.016(2) 0.017(2) -0.0049(16) 0.0009(15) -0.0023(14)
N3 0.0129(19) 0.0115(19) 0.021(2) -0.0015(16) 0.0002(15) -0.0035(14)
P1 0.0084(5) 0.0131(6) 0.0139(6) -0.0039(4) 0.0016(4) -0.0037(4)
P2 0.0082(5) 0.0136(6) 0.0135(6) -0.0045(4) 0.0019(4) -0.0033(4)
Cl1 0.0099(5) 0.0196(5) 0.0237(7) -0.0083(5) 0.0052(4) -0.0060(4)
Ru1 0.00751(15) 0.01180(17) 0.01187(15) -0.00418(17) 0.00226(16) -0.00286(11)
O4 0.040(3) 0.021(2) 0.052(3) -0.006(2) 0.032(2) -0.0064(19)
O3 0.033(2) 0.024(2) 0.040(3) -0.012(2) -0.003(2) -0.0030(19)
Cl2 0.0173(5) 0.0188(6) 0.0225(6) -0.0045(5) 0.0061(4) -0.0041(4)
O2 0.028(2) 0.018(2) 0.040(3) -0.0078(19) -0.0001(19) -0.0004(16)
O1 0.0169(17) 0.0235(19) 0.027(2) -0.0107(17) 0.0053(16) -0.0073(14)

loop_
_atom_type_symbol
_atom_type_description
_atom_type_scat_dispersion_real
_atom_type_scat_dispersion_imag
_atom_type_scat_source
C C 0.0033 0.0016 'International Tables Vol C Tables 4.2.6.8 and 6.1.1.4'
H H 0.0000 0.0000 'International Tables Vol C Tables 4.2.6.8 and 6.1.1.4'
Cl Cl 0.1484 0.1585 'International Tables Vol C Tables 4.2.6.8 and 6.1.1.4'
N N 0.0061 0.0033 'International Tables Vol C Tables 4.2.6.8 and 6.1.1.4'
O O 0.0106 0.0060 'International Tables Vol C Tables 4.2.6.8 and 6.1.1.4'
P P 0.1023 0.0942 'International Tables Vol C Tables 4.2.6.8 and 6.1.1.4'
Ru Ru -1.2594 0.8363 'International Tables Vol C Tables 4.2.6.8 and 6.1.1.4'

loop_
_exptl_crystal_face_index_h
_exptl_crystal_face_index_k
_exptl_crystal_face_index_l
_exptl_crystal_face_perp_dist
_exptl_oxdiff_crystal_face_indexfrac_h
_exptl_oxdiff_crystal_face_indexfrac_k
_exptl_oxdiff_crystal_face_indexfrac_l
_exptl_oxdiff_crystal_face_x
_exptl_oxdiff_crystal_face_y
_exptl_oxdiff_crystal_face_z
0 0 -1 0.0276 -0.0004 -0.0001 -0.9981 0.0344 -0.0019 0.0123
0 0 1 0.0286 0.0004 0.0001 0.9981 -0.0344 0.0019 -0.0123
0 -1 -1 0.1295 -0.0008 -0.9965 -0.9982 0.0173 0.0659 0.0169
-1 0 0 0.0478 -0.9963 -0.0003 -0.0001 -0.0249 -0.0275 0.0729
1 0 0 0.0536 0.9963 0.0003 0.0001 0.0249 0.0275 -0.0729
-1 -1 -1 0.1005 -0.9971 -0.9968 -0.9983 -0.0076 0.0384 0.0898
1 1 1 0.0832 0.9971 0.9968 0.9983 0.0076 -0.0384 -0.0898
1 2 2 0.0995 0.9979 1.9934 1.9964 -0.0098 -0.1042 -0.1067

loop_
_geom_angle_atom_site_label_1
_geom_angle_atom_site_label_2
_geom_angle_atom_site_label_3
_geom_angle
C2 C1 H1 107.6
C2 C1 C6 111.4(4)
C6 C1 H1 107.6
N1 C1 H1 107.6
N1 C1 C2 111.7(4)
N1 C1 C6 110.7(4)
H2a C2 H2b 107.7
C1 C2 H2a 108.9
C1 C2 H2b 108.9
C1 C2 C3 113.6(4)
C3 C2 H2a 108.9
C3 C2 H2b 108.9
C2 C3 H3 108.2
C4 C3 H3 108.2
C4 C3 C2 111.5(4)
N2 C3 H3 108.2
N2 C3 C2 110.1(4)
N2 C3 C4 110.6(4)
H4a C4 H4b 107.7
C3 C4 H4a 108.9
C3 C4 H4b 108.9
C3 C4 C5 113.2(4)
C5 C4 H4a 108.9
C5 C4 H4b 108.9
C4 C5 H5 108.6
C4 C5 C6 111.7(4)
C6 C5 H5 108.6
N3 C5 H5 108.6
N3 C5 C4 110.1(4)
N3 C5 C6 109.1(4)
H6a C6 H6b 107.6
C1 C6 H6a 108.7
C1 C6 H6b 108.7
C1 C6 C5 114.4(4)
C5 C6 H6a 108.7
C5 C6 H6b 108.7
H7a C7 H7b 107.0
C8 C7 H7a 107.5
C8 C7 H7b 107.5
C8 C7 P1 119.2(3)
P1 C7 H7a 107.5
P1 C7 H7b 107.5
H8a C8 H8b 107.3
C7 C8 H8a 108.1
C7 C8 H8b 108.1
C7 C8 C9 116.7(4)
C9 C8 H8a 108.1
C9 C8 H8b 108.1
H9a C9 H9b 107.6
C8 C9 H9a 108.7
C8 C9 H9b 108.7
C8 C9 C10 114.3(4)
C10 C9 H9a 108.7
C10 C9 H9b 108.7
H10a C10 H10b 107.5
C9 C10 H10a 108.4
C9 C10 H10b 108.4
C9 C10 P2 115.4(3)
P2 C10 H10a 108.4
P2 C10 H10b 108.4
C12 C11 C16 118.9(5)
C12 C11 P1 120.9(4)
C16 C11 P1 120.2(4)
C11 C12 H12 119.9
C11 C12 C13 120.2(5)
C13 C12 H12 119.9
C12 C13 H13 119.7
C14 C13 H13 119.7
C14 C13 C12 120.5(5)
C13 C14 H14 120.1
C13 C14 C15 119.8(5)
C15 C14 H14 120.1
C14 C15 H15 119.9
C14 C15 C16 120.1(5)
C16 C15 H15 119.9
C11 C16 H16 119.8
C11 C16 C15 120.4(5)
C15 C16 H16 119.8
C18 C17 P1 119.0(3)
C22 C17 C18 118.0(5)
C22 C17 P1 122.5(4)
C17 C18 H18 119.6
C19 C18 H18 119.6
C19 C18 C17 120.8(5)
C18 C19 H19 119.7
C18 C19 C20 120.5(5)
C20 C19 H19 119.7
C19 C20 H20 120.4
C21 C20 H20 120.4
C21 C20 C19 119.2(5)
C20 C21 H21 119.8
C22 C21 H21 119.8
C22 C21 C20 120.4(5)
C17 C22 H22 119.5
C21 C22 H22 119.5
C21 C22 C17 120.9(5)
C24 C23 C28 118.3(4)
C24 C23 P2 124.4(4)
C28 C23 P2 117.2(4)
C23 C24 H24 119.7
C25 C24 H24 119.7
C25 C24 C23 120.5(5)
C24 C25 H25 119.4
C24 C25 C26 121.2(5)
C26 C25 H25 119.4
C25 C26 H26 120.4
C25 C26 C27 119.1(5)
C27 C26 H26 120.4
C26 C27 H27 120.2
C28 C27 H27 120.2
C28 C27 C26 119.7(5)
C23 C28 H28 119.4
C27 C28 H28 119.4
C27 C28 C23 121.1(5)
C30 C29 P2 118.7(4)
C34 C29 C30 118.4(5)
C34 C29 P2 122.7(4)
C29 C30 H30 119.8
C31 C30 H30 119.8
C31 C30 C29 120.4(5)
C30 C31 H31 119.5
C30 C31 C32 121.1(5)
C32 C31 H31 119.5
C31 C32 H32 120.7
C31 C32 C33 118.7(5)
C33 C32 H32 120.7
C32 C33 H33 119.7
C34 C33 H33 119.7
C34 C33 C32 120.6(5)
C29 C34 H34 119.6
C33 C34 H34 119.6
C33 C34 C29 120.8(5)
H1a N1 H1b 107.1
C1 N1 H1a 107.8
C1 N1 H1b 107.8
C1 N1 Ru1 118.1(3)
Ru1 N1 H1a 107.8
Ru1 N1 H1b 107.8
H2c N2 H2d 106.9
C3 N2 H2c 107.3
C3 N2 H2d 107.3
C3 N2 Ru1 120.2(3)
Ru1 N2 H2c 107.3
Ru1 N2 H2d 107.3
H3a N3 H3b 106.9
C5 N3 H3a 107.2
C5 N3 H3b 107.2
C5 N3 Ru1 120.3(3)
Ru1 N3 H3a 107.2
Ru1 N3 H3b 107.2
C7 P1 C11 100.4(2)
C7 P1 C17 100.6(2)
C7 P1 Ru1 118.04(17)
C11 P1 Ru1 123.31(16)
C17 P1 C11 99.5(2)
C17 P1 Ru1 111.37(17)
C10 P2 C23 101.2(2)
C10 P2 C29 101.3(2)
C10 P2 Ru1 120.37(17)
C23 P2 C29 97.1(2)
C23 P2 Ru1 114.77(17)
C29 P2 Ru1 118.35(18)
N1 Ru1 N2 86.67(16)
N1 Ru1 N3 87.22(16)
N1 Ru1 P1 96.17(12)
N1 Ru1 P2 95.93(13)
N1 Ru1 Cl1 168.19(12)
N2 Ru1 N3 82.67(17)
N2 Ru1 P1 173.32(12)
N2 Ru1 P2 92.74(12)
N2 Ru1 Cl1 85.77(11)
N3 Ru1 P1 91.40(12)
N3 Ru1 P2 174.30(12)
N3 Ru1 Cl1 82.83(11)
P1 Ru1 Cl1 90.44(4)
P2 Ru1 P1 92.98(5)
P2 Ru1 Cl1 93.48(5)
H4c O4 H4d 109.6
H3c O3 H3d 109.4
H2e O2 H2f 109.6
H1c O1 H1d 109.6

loop_
_geom_bond_atom_site_label_1
_geom_bond_atom_site_label_2
_geom_bond_distance
C1 H1 0.9800
C1 C2 1.515(7)
C1 N1 1.486(6)
C2 H2a 0.9700
C2 H2b 0.9700
C3 H3 0.9800
C3 C2 1.521(7)
C3 C4 1.513(7)
C3 N2 1.485(6)
C4 H4a 0.9700
C4 H4b 0.9700
C4 C5 1.514(7)
C5 H5 0.9800
C5 C6 1.521(7)
C5 N3 1.487(7)
C6 H6a 0.9700
C6 H6b 0.9700
C6 C1 1.517(7)
C7 H7a 0.9700
C7 H7b 0.9700
C7 C8 1.527(7)
C7 P1 1.817(5)
C8 H8a 0.9700
C8 H8b 0.9700
C8 C9 1.527(7)
C9 H9a 0.9700
C9 H9b 0.9700
C9 C10 1.535(6)
C10 H10a 0.9700
C10 H10b 0.9700
C10 P2 1.838(5)
C11 C12 1.388(7)
C11 C16 1.391(7)
C11 P1 1.834(5)
C12 H12 0.9300
C13 H13 0.9300
C13 C12 1.402(7)
C14 H14 0.9300
C14 C13 1.364(9)
C15 H15 0.9300
C15 C14 1.390(8)
C16 H16 0.9300
C16 C15 1.393(7)
C17 C18 1.405(7)
C17 C22 1.396(6)
C17 P1 1.830(5)
C18 H18 0.9300
C18 C19 1.369(7)
C19 H19 0.9300
C19 C20 1.390(7)
C20 H20 0.9300
C20 C21 1.389(7)
C21 H21 0.9300
C21 C22 1.374(8)
C22 H22 0.9300
C23 C24 1.385(7)
C23 C28 1.408(7)
C23 P2 1.842(5)
C24 H24 0.9300
C25 H25 0.9300
C25 C24 1.385(6)
C26 H26 0.9300
C26 C25 1.385(7)
C27 H27 0.9300
C27 C26 1.397(8)
C28 H28 0.9300
C28 C27 1.386(6)
C29 C30 1.403(7)
C29 C34 1.389(7)
C29 P2 1.847(5)
C30 H30 0.9300
C31 H31 0.9300
C31 C30 1.379(7)
C32 H32 0.9300
C32 C31 1.388(8)
C33 H33 0.9300
C33 C32 1.391(7)
C34 H34 0.9300
C34 C33 1.385(7)
N1 H1a 0.9000
N1 H1b 0.9000
N1 Ru1 2.139(4)
N2 H2c 0.9000
N2 H2d 0.9000
N2 Ru1 2.172(4)
N3 H3a 0.9000
N3 H3b 0.9000
N3 Ru1 2.174(5)
P1 Ru1 2.2872(13)
P2 Ru1 2.2860(14)
Cl1 Ru1 2.4379(12)
O4 H4c 0.8503
O4 H4d 0.8497
O3 H3c 0.8504
O3 H3d 0.8501
O2 H2e 0.8496
O2 H2f 0.8499
O1 H1c 0.8496
O1 H1d 0.8502

loop_
_geom_hbond_atom_site_label_D
_geom_hbond_atom_site_label_H
_geom_hbond_atom_site_label_A
_geom_hbond_distance_DH
_geom_hbond_distance_HA
_geom_hbond_distance_DA
_geom_hbond_angle_DHA
_geom_hbond_site_symmetry_A
O3 H3c O2 0.85 2.02 2.818(7) 156.3 2_666
O3 H3d O4 0.85 1.91 2.731(6) 161.0 1_465
O2 H2e O3 0.85 2.04 2.869(7) 165.0 1_645
O1 H1c O2 0.85 1.99 2.806(7) 161.0 1_465

loop_
_geom_torsion_atom_site_label_1
_geom_torsion_atom_site_label_2
_geom_torsion_atom_site_label_3
_geom_torsion_atom_site_label_4
_geom_torsion
C1 N1 Ru1 N2 -41.7(4)
C1 N1 Ru1 N3 41.1(4)
C1 N1 Ru1 P1 132.2(3)
C1 N1 Ru1 P2 -134.2(3)
C1 N1 Ru1 Cl1 8.5(9)
C2 C1 N1 Ru1 62.7(5)
C2 C3 C4 C5 52.7(6)
C2 C3 N2 Ru1 -59.3(5)
C3 C4 C5 C6 -51.3(6)
C3 C4 C5 N3 70.1(5)
C3 N2 Ru1 N1 41.5(4)
C3 N2 Ru1 N3 -46.2(3)
C3 N2 Ru1 P2 137.2(3)
C3 N2 Ru1 Cl1 -129.5(3)
C4 C3 C2 C1 -52.6(6)
C4 C3 N2 Ru1 64.4(5)
C4 C5 C6 C1 50.2(6)
C4 C5 N3 Ru1 -64.7(5)
C5 C6 C1 C2 -49.9(6)
C5 C6 C1 N1 75.2(5)
C5 N3 Ru1 N1 -40.5(4)
C5 N3 Ru1 N2 46.5(4)
C5 N3 Ru1 P1 -136.6(3)
C5 N3 Ru1 Cl1 133.1(4)
C6 C1 C2 C3 50.9(6)
C6 C1 N1 Ru1 -62.2(5)
C6 C5 N3 Ru1 58.3(5)
C7 C8 C9 C10 -82.4(5)
C7 P1 Ru1 N1 163.8(2)
C7 P1 Ru1 N3 -108.8(2)
C7 P1 Ru1 P2 67.5(2)
C7 P1 Ru1 Cl1 -26.0(2)
C8 C7 P1 C11 57.1(4)
C8 C7 P1 C17 158.9(4)
C8 C7 P1 Ru1 -79.8(4)
C8 C9 C10 P2 103.3(4)
C9 C10 P2 C23 -179.7(4)
C9 C10 P2 C29 80.6(4)
C9 C10 P2 Ru1 -52.1(4)
C10 P2 Ru1 N1 -113.9(2)
C10 P2 Ru1 N2 159.2(2)
C10 P2 Ru1 P1 -17.35(19)
C10 P2 Ru1 Cl1 73.28(19)
C11 C16 C15 C14 0.0(9)
C11 P1 Ru1 N1 37.3(2)
C11 P1 Ru1 N3 124.7(2)
C11 P1 Ru1 P2 -59.0(2)
C11 P1 Ru1 Cl1 -152.5(2)
C12 C11 C16 C15 2.0(8)
C12 C11 P1 C7 -129.7(5)
C12 C11 P1 C17 127.7(4)
C12 C11 P1 Ru1 4.2(5)
C14 C13 C12 C11 1.0(8)
C15 C14 C13 C12 1.1(9)
C16 C11 C12 C13 -2.5(8)
C16 C11 P1 C7 48.1(5)
C16 C11 P1 C17 -54.5(5)
C16 C11 P1 Ru1 -178.0(4)
C16 C15 C14 C13 -1.6(9)
C17 C18 C19 C20 -0.1(8)
C17 P1 Ru1 N1 -80.64(19)
C17 P1 Ru1 N3 6.72(18)
C17 P1 Ru1 P2 -176.93(15)
C17 P1 Ru1 Cl1 89.56(15)
C18 C17 C22 C21 -2.5(8)
C18 C17 P1 C7 -150.4(4)
C18 C17 P1 C11 -47.8(4)
C18 C17 P1 Ru1 83.7(4)
C18 C19 C20 C21 -1.7(8)
C19 C20 C21 C22 1.3(8)
C20 C21 C22 C17 0.8(8)
C22 C17 C18 C19 2.2(8)
C22 C17 P1 C7 37.3(5)
C22 C17 P1 C11 139.8(5)
C22 C17 P1 Ru1 -88.6(4)
C23 C28 C27 C26 0.1(8)
C23 P2 Ru1 N1 7.3(2)
C23 P2 Ru1 N2 -79.6(2)
C23 P2 Ru1 P1 103.81(18)
C23 P2 Ru1 Cl1 -165.56(18)
C24 C23 C28 C27 1.5(8)
C24 C23 P2 C10 21.6(5)
C24 C23 P2 C29 124.7(5)
C24 C23 P2 Ru1 -109.6(4)
C26 C25 C24 C23 0.1(8)
C27 C26 C25 C24 1.5(9)
C28 C23 C24 C25 -1.6(8)
C28 C23 P2 C10 -161.9(4)
C28 C23 P2 C29 -58.9(4)
C28 C23 P2 Ru1 66.9(4)
C28 C27 C26 C25 -1.6(9)
C29 C34 C33 C32 -3.7(7)
C29 P2 Ru1 N1 121.1(2)
C29 P2 Ru1 N2 34.2(2)
C29 P2 Ru1 P1 -142.37(17)
C29 P2 Ru1 Cl1 -51.75(18)
C30 C29 C34 C33 3.3(7)
C30 C29 P2 C10 58.3(4)
C30 C29 P2 C23 -44.6(4)
C30 C29 P2 Ru1 -167.8(3)
C32 C31 C30 C29 -1.9(8)
C33 C32 C31 C30 1.5(8)
C34 C29 C30 C31 -0.5(7)
C34 C29 P2 C10 -125.6(4)
C34 C29 P2 C23 131.5(4)
C34 C29 P2 Ru1 8.4(5)
C34 C33 C32 C31 1.3(7)
N1 C1 C2 C3 -73.6(6)
N2 C3 C2 C1 70.5(5)
N2 C3 C4 C5 -70.1(5)
N3 C5 C6 C1 -71.8(5)
P1 C7 C8 C9 61.3(5)
P1 C11 C12 C13 175.3(4)
P1 C11 C16 C15 -175.8(4)
P1 C17 C18 C19 -170.5(4)
P1 C17 C22 C21 169.9(4)
P2 C23 C24 C25 174.8(4)
P2 C23 C28 C27 -175.2(4)
P2 C29 C30 C31 175.8(4)
P2 C29 C34 C33 -172.9(4)

loop_
_diffrn_oxdiff_twin_id
_diffrn_oxdiff_twin_ratio
_diffrn_oxdiff_twin_reflns_isolated
_diffrn_oxdiff_twin_reflns_overlapped
1 0.5258 2311 24693
2 0.4742 2267 24693
